data_1520390
loop_
_publ_author_name
'Wirth, Thomas'
'Callear, Samantha K.'
'Hursthouse, Michael B.'

_publ_section_title
;
 C20H26O4S2Se2
;
_journal_name_full 'Crystal Structure Report Archive'
_journal_page_first 653
_journal_year 2009
_chemical_formula_sum 'C20 H26 O4 S2 Se2'
_chemical_formula_weight 552.45
_space_group_IT_number 14
_symmetry_cell_setting monoclinic
_symmetry_space_group_name_Hall '-P 2yn'
_symmetry_space_group_name_H-M 'P 1 21/n 1'
_atom_sites_solution_hydrogens geom
_atom_sites_solution_primary direct
_atom_sites_solution_secondary difmap
_cell_angle_alpha 90.00
_cell_angle_beta 110.7530(10)
_cell_angle_gamma 90.00
_cell_formula_units_Z 4
_cell_length_a 13.0885(2)
_cell_length_b 12.5754(3)
_cell_length_c 14.4854(3)
_cell_measurement_reflns_used 23819
_cell_measurement_temperature 120(2)
_cell_measurement_theta_max 27.48
_cell_measurement_theta_min 2.91
_cell_volume 2229.50(8)
_computing_cell_refinement 'DENZO (Otwinowski & Minor, 1997) & COLLECT (Hooft, R.W.W., 1998)'
_computing_data_collection 'COLLECT (Hooft, R.W.W., 1998)'
_computing_data_reduction 'DENZO (Otwinowski & Minor, 1997) & COLLECT (Hooft, R.W.W., 1998)'
_computing_structure_refinement 'SHELXL-97 (Sheldrick, 2008)'
_diffrn_ambient_temperature 120(2)
_diffrn_detector_area_resol_mean 9.091
_diffrn_measured_fraction_theta_full 0.999
_diffrn_measured_fraction_theta_max 0.999
_diffrn_measurement_device_type 'Bruker-Nonius Roper CCD camera on \k-goniostat'
_diffrn_measurement_method '\f & \w scans'
_diffrn_radiation_monochromator graphite
_diffrn_radiation_source 'Bruker-Nonius FR591 rotating anode'
_diffrn_radiation_type MoK\a
_diffrn_radiation_wavelength 0.71073
_diffrn_reflns_av_R_equivalents 0.0752
_diffrn_reflns_av_sigmaI/netI 0.0518
_diffrn_reflns_limit_h_max 16
_diffrn_reflns_limit_h_min -16
_diffrn_reflns_limit_k_max 16
_diffrn_reflns_limit_k_min -16
_diffrn_reflns_limit_l_max 18
_diffrn_reflns_limit_l_min -18
_diffrn_reflns_number 35179
_diffrn_reflns_theta_full 27.48
_diffrn_reflns_theta_max 27.48
_diffrn_reflns_theta_min 3.01
_exptl_absorpt_coefficient_mu 3.527
_exptl_absorpt_correction_T_max 0.7419
_exptl_absorpt_correction_T_min 0.3890
_exptl_absorpt_correction_type multi-scan
_exptl_absorpt_process_details 'SADABS 2007/2 (Sheldrick, G.M., 2007)'
_exptl_crystal_colour colourless
_exptl_crystal_density_diffrn 1.646
_exptl_crystal_density_method 'not measured'
_exptl_crystal_description block
_exptl_crystal_F_000 1112
_exptl_crystal_size_max 0.33
_exptl_crystal_size_mid 0.23
_exptl_crystal_size_min 0.09
_refine_diff_density_max 0.445
_refine_diff_density_min -0.649
_refine_diff_density_rms 0.109
_refine_ls_extinction_method none
_refine_ls_goodness_of_fit_ref 1.045
_refine_ls_hydrogen_treatment constr
_refine_ls_matrix_type full
_refine_ls_number_parameters 259
_refine_ls_number_reflns 5099
_refine_ls_number_restraints 0
_refine_ls_restrained_S_all 1.045
_refine_ls_R_factor_all 0.0565
_refine_ls_R_factor_gt 0.0366
_refine_ls_shift/su_max 0.001
_refine_ls_shift/su_mean 0.000
_refine_ls_structure_factor_coef Fsqd
_refine_ls_weighting_details 'calc w=1/[\s^2^(Fo^2^)+(0.0178P)^2^+3.1282P] where P=(Fo^2^+2Fc^2^)/3'
_refine_ls_weighting_scheme calc
_refine_ls_wR_factor_gt 0.0695
_refine_ls_wR_factor_ref 0.0758
_reflns_number_gt 3980
_reflns_number_total 5099
_reflns_threshold_expression >2\s(I)
_cod_data_source_file eCrystal-653.cif
_cod_data_source_block 2009src0172
_cod_depositor_comments
;
Citation :
Wirth, Thomas and Callear, Samantha K. and 
Hursthouse, Michael B. (2009) 
University of Southampton, Crystal Structure Report Archive. 
(doi:10.5258/ecrystals/653)

More at:
http://ecrystals.chem.soton.ac.uk/653/
;
_cod_original_sg_symbol_H-M P21/n
_cod_database_code 1520390

loop_
_symmetry_equiv_pos_as_xyz
'x, y, z'
'-x+1/2, y+1/2, -z+1/2'
'-x, -y, -z'
'x-1/2, -y-1/2, z-1/2'

loop_
_atom_site_label
_atom_site_type_symbol
_atom_site_fract_x
_atom_site_fract_y
_atom_site_fract_z
_atom_site_U_iso_or_equiv
_atom_site_adp_type
_atom_site_occupancy
_atom_site_symmetry_multiplicity
_atom_site_calc_flag
_atom_site_refinement_flags
_atom_site_disorder_assembly
_atom_site_disorder_group
C1 C 0.8001(2) 0.1746(2) 0.1653(2) 0.0173(6) Uani 1 1 d . . .
C2 C 0.7854(2) 0.1027(2) 0.0872(2) 0.0199(7) Uani 1 1 d . . .
C3 C 0.8785(3) 0.0560(3) 0.0787(2) 0.0230(7) Uani 1 1 d . . .
H3 H 0.8708 0.0069 0.0268 0.028 Uiso 1 1 calc R . .
C4 C 0.9820(3) 0.0802(3) 0.1449(3) 0.0268(8) Uani 1 1 d . . .
H4 H 1.0443 0.0481 0.1373 0.032 Uiso 1 1 calc R . .
C5 C 0.9954(3) 0.1505(3) 0.2217(3) 0.0288(8) Uani 1 1 d . . .
H5 H 1.0665 0.1666 0.2668 0.035 Uiso 1 1 calc R . .
C6 C 0.9047(3) 0.1974(3) 0.2326(2) 0.0246(7) Uani 1 1 d . . .
H6 H 0.9134 0.2450 0.2857 0.030 Uiso 1 1 calc R . .
C7 C 0.6715(3) 0.3679(2) 0.1331(2) 0.0221(7) Uani 1 1 d . . .
C8 C 0.6345(3) 0.3557(3) 0.0218(2) 0.0306(8) Uani 1 1 d . . .
H8A H 0.5682 0.3120 -0.0015 0.046 Uiso 1 1 calc R . .
H8B H 0.6923 0.3212 0.0043 0.046 Uiso 1 1 calc R . .
H8C H 0.6189 0.4259 -0.0093 0.046 Uiso 1 1 calc R . .
C9 C 0.5822(3) 0.4196(3) 0.1632(3) 0.0321(8) Uani 1 1 d . . .
H9A H 0.5659 0.4906 0.1338 0.048 Uiso 1 1 calc R . .
H9B H 0.6074 0.4255 0.2353 0.048 Uiso 1 1 calc R . .
H9C H 0.5160 0.3758 0.1398 0.048 Uiso 1 1 calc R . .
C10 C 0.7779(3) 0.4312(3) 0.1747(3) 0.0312(8) Uani 1 1 d . . .
H10A H 0.8340 0.3979 0.1541 0.047 Uiso 1 1 calc R . .
H10B H 0.8023 0.4321 0.2469 0.047 Uiso 1 1 calc R . .
H10C H 0.7654 0.5043 0.1497 0.047 Uiso 1 1 calc R . .
C21 C 0.6904(2) -0.1485(2) -0.1201(2) 0.0177(6) Uani 1 1 d . . .
C22 C 0.6975(2) -0.2181(2) -0.1936(2) 0.0164(6) Uani 1 1 d . . .
C23 C 0.7110(2) -0.3273(2) -0.1761(2) 0.0188(6) Uani 1 1 d . . .
H23 H 0.7183 -0.3729 -0.2257 0.023 Uiso 1 1 calc R . .
C24 C 0.7137(2) -0.3696(2) -0.0872(2) 0.0212(7) Uani 1 1 d . . .
H24 H 0.7231 -0.4439 -0.0752 0.025 Uiso 1 1 calc R . .
C25 C 0.7025(3) -0.3017(3) -0.0156(2) 0.0234(7) Uani 1 1 d . . .
H25 H 0.7016 -0.3303 0.0447 0.028 Uiso 1 1 calc R . .
C26 C 0.6928(2) -0.1931(3) -0.0311(2) 0.0219(7) Uani 1 1 d . . .
H26 H 0.6876 -0.1481 0.0197 0.026 Uiso 1 1 calc R . .
C27 C 0.5487(2) -0.1842(2) -0.3935(2) 0.0177(6) Uani 1 1 d . . .
C28 C 0.5490(3) -0.1505(3) -0.4949(2) 0.0242(7) Uani 1 1 d . . .
H28A H 0.5907 -0.2022 -0.5179 0.036 Uiso 1 1 calc R . .
H28B H 0.5828 -0.0801 -0.4899 0.036 Uiso 1 1 calc R . .
H28C H 0.4737 -0.1476 -0.5419 0.036 Uiso 1 1 calc R . .
C29 C 0.5087(3) -0.2980(3) -0.3957(2) 0.0247(7) Uani 1 1 d . . .
H29A H 0.4349 -0.3042 -0.4451 0.037 Uiso 1 1 calc R . .
H29B H 0.5072 -0.3170 -0.3305 0.037 Uiso 1 1 calc R . .
H29C H 0.5581 -0.3461 -0.4128 0.037 Uiso 1 1 calc R . .
C30 C 0.4822(2) -0.1067(3) -0.3557(2) 0.0231(7) Uani 1 1 d . . .
H30A H 0.4064 -0.1054 -0.4018 0.035 Uiso 1 1 calc R . .
H30B H 0.5137 -0.0353 -0.3505 0.035 Uiso 1 1 calc R . .
H30C H 0.4838 -0.1299 -0.2906 0.035 Uiso 1 1 calc R . .
O1 O 0.59323(17) 0.17432(18) 0.14210(16) 0.0246(5) Uani 1 1 d . . .
O2 O 0.72566(19) 0.25244(19) 0.29501(16) 0.0297(5) Uani 1 1 d . . .
O21 O 0.75141(17) -0.25227(17) -0.34840(16) 0.0217(5) Uani 1 1 d . . .
O22 O 0.72584(17) -0.06653(17) -0.30454(16) 0.0218(5) Uani 1 1 d . . .
S3 S 0.69121(6) -0.17655(6) -0.31243(5) 0.01659(16) Uani 1 1 d . . .
S4 S 0.69040(6) 0.23662(6) 0.18942(5) 0.01922(17) Uani 1 1 d . . .
Se1 Se 0.64071(2) 0.06601(3) -0.00542(2) 0.02112(9) Uani 1 1 d . . .
Se2 Se 0.68259(3) 0.00504(2) -0.13931(2) 0.02194(9) Uani 1 1 d . . .

loop_
_atom_site_aniso_label
_atom_site_aniso_U_11
_atom_site_aniso_U_22
_atom_site_aniso_U_33
_atom_site_aniso_U_23
_atom_site_aniso_U_13
_atom_site_aniso_U_12
C1 0.0210(15) 0.0144(15) 0.0176(15) 0.0028(12) 0.0082(12) 0.0020(12)
C2 0.0245(16) 0.0144(16) 0.0232(17) 0.0027(13) 0.0112(13) -0.0009(12)
C3 0.0271(17) 0.0191(17) 0.0258(17) 0.0021(14) 0.0130(14) 0.0024(13)
C4 0.0257(17) 0.0240(18) 0.034(2) 0.0079(15) 0.0141(15) 0.0077(14)
C5 0.0218(17) 0.0262(19) 0.034(2) 0.0060(16) 0.0041(14) -0.0021(14)
C6 0.0270(17) 0.0233(18) 0.0194(17) 0.0016(14) 0.0032(13) -0.0015(14)
C7 0.0275(17) 0.0159(16) 0.0264(17) 0.0004(13) 0.0141(14) 0.0031(13)
C8 0.046(2) 0.0227(18) 0.0258(18) 0.0069(15) 0.0165(16) 0.0072(16)
C9 0.0321(19) 0.032(2) 0.037(2) -0.0010(17) 0.0176(16) 0.0073(16)
C10 0.0333(19) 0.0193(18) 0.045(2) 0.0010(16) 0.0182(17) -0.0036(15)
C21 0.0172(15) 0.0130(15) 0.0219(16) -0.0048(12) 0.0057(12) -0.0031(12)
C22 0.0167(14) 0.0173(16) 0.0142(15) -0.0011(12) 0.0041(12) -0.0025(12)
C23 0.0205(15) 0.0163(16) 0.0179(16) -0.0013(13) 0.0046(12) 0.0007(12)
C24 0.0253(16) 0.0140(16) 0.0238(17) 0.0034(13) 0.0081(13) 0.0034(13)
C25 0.0282(17) 0.0222(17) 0.0167(16) 0.0031(14) 0.0043(13) 0.0007(14)
C26 0.0247(16) 0.0221(17) 0.0178(16) -0.0004(13) 0.0062(13) -0.0010(13)
C27 0.0192(15) 0.0165(16) 0.0162(15) 0.0002(12) 0.0047(12) 0.0010(12)
C28 0.0323(18) 0.0237(18) 0.0184(16) 0.0023(14) 0.0111(14) -0.0015(14)
C29 0.0246(17) 0.0220(17) 0.0254(18) -0.0013(14) 0.0062(14) -0.0043(14)
C30 0.0205(16) 0.0284(19) 0.0208(17) 0.0014(14) 0.0077(13) 0.0036(14)
O1 0.0248(12) 0.0250(12) 0.0275(13) -0.0037(10) 0.0137(10) -0.0058(10)
O2 0.0410(14) 0.0339(14) 0.0175(12) 0.0005(10) 0.0143(10) -0.0002(11)
O21 0.0250(11) 0.0185(12) 0.0258(12) -0.0020(9) 0.0142(9) 0.0025(9)
O22 0.0264(12) 0.0159(11) 0.0256(12) -0.0013(9) 0.0121(9) -0.0040(9)
S3 0.0196(4) 0.0138(4) 0.0181(4) -0.0003(3) 0.0088(3) -0.0010(3)
S4 0.0241(4) 0.0193(4) 0.0168(4) -0.0004(3) 0.0104(3) -0.0009(3)
Se1 0.02196(16) 0.01922(17) 0.02218(17) -0.00493(13) 0.00784(13) -0.00088(13)
Se2 0.03297(19) 0.01372(16) 0.02007(17) -0.00208(13) 0.01058(14) -0.00086(13)

loop_
_atom_type_symbol
_atom_type_description
_atom_type_scat_dispersion_real
_atom_type_scat_dispersion_imag
_atom_type_scat_source
C C 0.0033 0.0016 'International Tables Vol C Tables 4.2.6.8 and 6.1.1.4'
H H 0.0000 0.0000 'International Tables Vol C Tables 4.2.6.8 and 6.1.1.4'
O O 0.0106 0.0060 'International Tables Vol C Tables 4.2.6.8 and 6.1.1.4'
S S 0.1246 0.1234 'International Tables Vol C Tables 4.2.6.8 and 6.1.1.4'
Se Se -0.0929 2.2259 'International Tables Vol C Tables 4.2.6.8 and 6.1.1.4'

loop_
_geom_angle_atom_site_label_1
_geom_angle_atom_site_label_2
_geom_angle_atom_site_label_3
_geom_angle
_geom_angle_site_symmetry_1
_geom_angle_site_symmetry_3
C6 C1 C2 120.9(3) . .
C6 C1 S4 115.7(2) . .
C2 C1 S4 123.4(2) . .
C3 C2 C1 117.7(3) . .
C3 C2 Se1 120.3(2) . .
C1 C2 Se1 121.9(2) . .
C4 C3 C2 121.1(3) . .
C4 C3 H3 119.5 . .
C2 C3 H3 119.5 . .
C5 C4 C3 120.6(3) . .
C5 C4 H4 119.7 . .
C3 C4 H4 119.7 . .
C6 C5 C4 119.7(3) . .
C6 C5 H5 120.2 . .
C4 C5 H5 120.2 . .
C5 C6 C1 120.1(3) . .
C5 C6 H6 120.0 . .
C1 C6 H6 120.0 . .
C8 C7 C10 112.0(3) . .
C8 C7 C9 110.9(3) . .
C10 C7 C9 110.3(3) . .
C8 C7 S4 109.0(2) . .
C10 C7 S4 109.6(2) . .
C9 C7 S4 104.7(2) . .
C7 C8 H8A 109.5 . .
C7 C8 H8B 109.5 . .
H8A C8 H8B 109.5 . .
C7 C8 H8C 109.5 . .
H8A C8 H8C 109.5 . .
H8B C8 H8C 109.5 . .
C7 C9 H9A 109.5 . .
C7 C9 H9B 109.5 . .
H9A C9 H9B 109.5 . .
C7 C9 H9C 109.5 . .
H9A C9 H9C 109.5 . .
H9B C9 H9C 109.5 . .
C7 C10 H10A 109.5 . .
C7 C10 H10B 109.5 . .
H10A C10 H10B 109.5 . .
C7 C10 H10C 109.5 . .
H10A C10 H10C 109.5 . .
H10B C10 H10C 109.5 . .
C26 C21 C22 117.5(3) . .
C26 C21 Se2 120.9(2) . .
C22 C21 Se2 121.5(2) . .
C23 C22 C21 120.8(3) . .
C23 C22 S3 115.2(2) . .
C21 C22 S3 124.0(2) . .
C24 C23 C22 120.5(3) . .
C24 C23 H23 119.7 . .
C22 C23 H23 119.7 . .
C23 C24 C25 118.9(3) . .
C23 C24 H24 120.5 . .
C25 C24 H24 120.5 . .
C26 C25 C24 120.9(3) . .
C26 C25 H25 119.5 . .
C24 C25 H25 119.5 . .
C25 C26 C21 121.2(3) . .
C25 C26 H26 119.4 . .
C21 C26 H26 119.4 . .
C29 C27 C28 111.0(3) . .
C29 C27 C30 111.8(3) . .
C28 C27 C30 111.3(3) . .
C29 C27 S3 109.2(2) . .
C28 C27 S3 104.7(2) . .
C30 C27 S3 108.6(2) . .
C27 C28 H28A 109.5 . .
C27 C28 H28B 109.5 . .
H28A C28 H28B 109.5 . .
C27 C28 H28C 109.5 . .
H28A C28 H28C 109.5 . .
H28B C28 H28C 109.5 . .
C27 C29 H29A 109.5 . .
C27 C29 H29B 109.5 . .
H29A C29 H29B 109.5 . .
C27 C29 H29C 109.5 . .
H29A C29 H29C 109.5 . .
H29B C29 H29C 109.5 . .
C27 C30 H30A 109.5 . .
C27 C30 H30B 109.5 . .
H30A C30 H30B 109.5 . .
C27 C30 H30C 109.5 . .
H30A C30 H30C 109.5 . .
H30B C30 H30C 109.5 . .
O21 S3 O22 117.55(13) . .
O21 S3 C22 108.17(13) . .
O22 S3 C22 107.43(13) . .
O21 S3 C27 107.32(13) . .
O22 S3 C27 108.77(13) . .
C22 S3 C27 107.17(13) . .
O1 S4 O2 118.30(13) . .
O1 S4 C1 107.85(14) . .
O2 S4 C1 106.96(14) . .
O1 S4 C7 108.83(14) . .
O2 S4 C7 106.94(15) . .
C1 S4 C7 107.51(14) . .
C2 Se1 Se2 101.18(9) . .
C21 Se2 Se1 102.90(9) . .

loop_
_geom_bond_atom_site_label_1
_geom_bond_atom_site_label_2
_geom_bond_distance
_geom_bond_site_symmetry_2
C1 C6 1.400(4) .
C1 C2 1.407(4) .
C1 S4 1.775(3) .
C2 C3 1.397(4) .
C2 Se1 1.949(3) .
C3 C4 1.388(4) .
C3 H3 0.9500 .
C4 C5 1.384(5) .
C4 H4 0.9500 .
C5 C6 1.383(5) .
C5 H5 0.9500 .
C6 H6 0.9500 .
C7 C8 1.518(4) .
C7 C10 1.530(4) .
C7 C9 1.531(4) .
C7 S4 1.820(3) .
C8 H8A 0.9800 .
C8 H8B 0.9800 .
C8 H8C 0.9800 .
C9 H9A 0.9800 .
C9 H9B 0.9800 .
C9 H9C 0.9800 .
C10 H10A 0.9800 .
C10 H10B 0.9800 .
C10 H10C 0.9800 .
C21 C26 1.396(4) .
C21 C22 1.408(4) .
C21 Se2 1.948(3) .
C22 C23 1.396(4) .
C22 S3 1.773(3) .
C23 C24 1.382(4) .
C23 H23 0.9500 .
C24 C25 1.390(4) .
C24 H24 0.9500 .
C25 C26 1.382(4) .
C25 H25 0.9500 .
C26 H26 0.9500 .
C27 C29 1.521(4) .
C27 C28 1.531(4) .
C27 C30 1.531(4) .
C27 S3 1.820(3) .
C28 H28A 0.9800 .
C28 H28B 0.9800 .
C28 H28C 0.9800 .
C29 H29A 0.9800 .
C29 H29B 0.9800 .
C29 H29C 0.9800 .
C30 H30A 0.9800 .
C30 H30B 0.9800 .
C30 H30C 0.9800 .
O1 S4 1.443(2) .
O2 S4 1.446(2) .
O21 S3 1.446(2) .
O22 S3 1.448(2) .
Se1 Se2 2.3245(4) .
